data_6000777
loop_
_publ_author_name
'Liu, H. C.'
'Toraya, H.'

_publ_section_title
;
 Study on a new tetragonal phase of Nb-doped lead titanate zirconate by
 synchrotron X-ray powder diffraction
;
_journal_name_full 'Journal of Physics and Chemistry of Solids'
_journal_page_first 729
_journal_page_last 735
_journal_paper_doi 10.1016/S0022-3697(98)00346-1
_journal_volume 60
_journal_year 1999
_chemical_formula_sum 'O3 Pb Ti0.03 Zr0.97'
_space_group_name_H-M_alt 'P 4 m m'
_cell_angle_alpha 90.000
_cell_angle_beta 90.000
_cell_angle_gamma 90.000
_cell_length_a 4.0840
_cell_length_b 4.0840
_cell_length_c 4.0674
_cell_volume 67.84
_cod_database_code 6000777

loop_
_atom_site_label
_atom_site_fract_x
_atom_site_fract_y
_atom_site_fract_z
? ? ? ?
